data_4032667
loop_
_publ_author_name
'Sahoo, Krushna Chandra'
'Majewski, Marcin A.'
'St\;epie\'n, Marcin'
'Rath, Harapriya'

_publ_section_title
;
 Ethynylene-linked Figure-Eight Octaphyrin(1.2.1.1.1.2.1.1): Synthesis and
 Characterization of Its Two Oxidation States.
;
_journal_issue 15
_journal_name_full 'The Journal of organic chemistry'
_journal_page_first 8317
_journal_page_last 8322
_journal_paper_doi 10.1021/acs.joc.7b01592
_journal_volume 82
_journal_year 2017
_chemical_formula_moiety 'C98 H62 F16 N4 O5 S4'
_chemical_formula_sum 'C98 H62 F16 N4 O5 S4'
_chemical_formula_weight 1801.75
_chemical_melting_point 300
_chemical_name_common 'Expanded porphyrin'
_chemical_name_systematic 'Ethynylene linked [40] Figure-eight Octaphyrin'
_space_group_crystal_system triclinic
_space_group_IT_number 2
_space_group_name_Hall '-P 1'
_space_group_name_H-M_alt 'P -1'
_symmetry_space_group_name_Hall '-P 1'
_symmetry_space_group_name_H-M 'P -1'
_atom_sites_solution_hydrogens mixed
_audit_creation_method SHELXL-2016/4
_cell_angle_alpha 79.205(2)
_cell_angle_beta 72.753(2)
_cell_angle_gamma 76.769(2)
_cell_formula_units_Z 2
_cell_length_a 13.9873(3)
_cell_length_b 18.0922(5)
_cell_length_c 20.9655(5)
_cell_measurement_temperature 100
_cell_volume 4891.6(2)
_computing_structure_refinement 'SHELXL-2016/4 (Sheldrick, 2016)'
_diffrn_ambient_temperature 100(2)
_diffrn_measured_fraction_theta_full 0.926
_diffrn_measured_fraction_theta_max 0.926
_diffrn_radiation_type MoK\a
_diffrn_radiation_wavelength 0.71073
_diffrn_reflns_av_R_equivalents 0.0408
_diffrn_reflns_av_unetI/netI 0.0548
_diffrn_reflns_Laue_measured_fraction_full 0.926
_diffrn_reflns_Laue_measured_fraction_max 0.926
_diffrn_reflns_limit_h_max 16
_diffrn_reflns_limit_h_min -16
_diffrn_reflns_limit_k_max 21
_diffrn_reflns_limit_k_min -21
_diffrn_reflns_limit_l_max 24
_diffrn_reflns_limit_l_min -24
_diffrn_reflns_number 38595
_diffrn_reflns_point_group_measured_fraction_full 0.926
_diffrn_reflns_point_group_measured_fraction_max 0.926
_diffrn_reflns_theta_full 25.027
_diffrn_reflns_theta_max 25.027
_diffrn_reflns_theta_min 10.236
_exptl_absorpt_coefficient_mu 0.178
_exptl_crystal_colour green
_exptl_crystal_density_diffrn 1.223
_exptl_crystal_F_000 1846
_exptl_crystal_size_max 0.19
_exptl_crystal_size_mid 0.18
_exptl_crystal_size_min 0.18
_refine_diff_density_max 1.118
_refine_diff_density_min -0.620
_refine_diff_density_rms 0.068
_refine_ls_extinction_method none
_refine_ls_goodness_of_fit_ref 1.022
_refine_ls_hydrogen_treatment mixed
_refine_ls_matrix_type full
_refine_ls_number_parameters 1194
_refine_ls_number_reflns 16014
_refine_ls_number_restraints 0
_refine_ls_restrained_S_all 1.022
_refine_ls_R_factor_all 0.1106
_refine_ls_R_factor_gt 0.0888
_refine_ls_shift/su_max 4.093
_refine_ls_shift/su_mean 0.006
_refine_ls_structure_factor_coef Fsqd
_refine_ls_weighting_details 'w=1/[\s^2^(Fo^2^)+(0.1211P)^2^+10.2522P] where P=(Fo^2^+2Fc^2^)/3'
_refine_ls_weighting_scheme calc
_refine_ls_wR_factor_gt 0.2321
_refine_ls_wR_factor_ref 0.2519
_reflns_Friedel_coverage 0.000
_reflns_number_gt 12352
_reflns_number_total 16014
_reflns_threshold_expression 'I > 2\s(I)'
_cod_data_source_file jo7b01592_si_001.cif
_cod_data_source_block shelx
_cod_depositor_comments 'Adding full bibliography for 4032667.cif.'
_cod_database_code 4032667
_shelx_shelxl_version_number 2016/4
_shelx_space_group_comment
;
The symmetry employed for this shelxl refinement is uniquely defined
by the following loop, which should always be used as a source of
symmetry information in preference to the above space-group names.
They are only intended as comments.
;

loop_
_space_group_symop_operation_xyz
'x, y, z'
'-x, -y, -z'

loop_
_atom_site_label
_atom_site_type_symbol
_atom_site_fract_x
_atom_site_fract_y
_atom_site_fract_z
_atom_site_U_iso_or_equiv
_atom_site_adp_type
_atom_site_occupancy
_atom_site_site_symmetry_order
_atom_site_calc_flag
_atom_site_refinement_flags_posn
_atom_site_refinement_flags_adp
_atom_site_refinement_flags_occupancy
C1 C 0.8309(3) 0.6526(2) 0.1974(2) 0.0348(8) Uani 1 1 d . . .
C2 C 0.8825(3) 0.5962(3) 0.1582(3) 0.0522(12) Uani 1 1 d . . .
H2 H 0.945119 0.598784 0.127037 0.063 Uiso 1 1 calc R U .
C3 C 0.8331(4) 0.5342(3) 0.1689(3) 0.0520(12) Uani 1 1 d . . .
H3 H 0.859466 0.491703 0.145845 0.062 Uiso 1 1 calc R U .
C4 C 0.7421(3) 0.5428(2) 0.2169(2) 0.0391(9) Uani 1 1 d . . .
C5 C 0.6712(3) 0.4932(2) 0.2398(2) 0.0413(9) Uani 1 1 d . . .
C6 C 0.6105(3) 0.4519(2) 0.2574(2) 0.0406(9) Uani 1 1 d . . .
C7 C 0.5379(3) 0.4037(2) 0.2781(2) 0.0384(9) Uani 1 1 d . . .
C8 C 0.5402(3) 0.3374(3) 0.2545(2) 0.0435(10) Uani 1 1 d . . .
H8 H 0.593440 0.316420 0.220511 0.052 Uiso 1 1 calc R U .
C9 C 0.4546(3) 0.3047(2) 0.2867(2) 0.0403(9) Uani 1 1 d . . .
H9 H 0.445253 0.259651 0.276077 0.048 Uiso 1 1 calc R U .
C10 C 0.3852(3) 0.3447(2) 0.3355(2) 0.0349(8) Uani 1 1 d . . .
C11 C 0.2909(3) 0.3296(2) 0.38246(19) 0.0346(8) Uani 1 1 d . . .
C12 C 0.2366(3) 0.2781(2) 0.37666(19) 0.0366(9) Uani 1 1 d . . .
C13 C 0.1540(3) 0.2520(3) 0.4291(2) 0.0418(10) Uani 1 1 d . . .
H13 H 0.124055 0.271430 0.469947 0.050 Uiso 1 1 calc R U .
C14 C 0.1271(3) 0.1949(3) 0.4095(2) 0.0410(9) Uani 1 1 d . . .
H14 H 0.077899 0.166552 0.435206 0.049 Uiso 1 1 calc R U .
C15 C 0.1869(3) 0.1851(2) 0.3422(2) 0.0349(8) Uani 1 1 d . . .
C16 C 0.1820(3) 0.1343(2) 0.3022(2) 0.0352(8) Uani 1 1 d . . .
C17 C 0.2343(3) 0.1347(2) 0.2325(2) 0.0352(8) Uani 1 1 d . . .
C18 C 0.2359(4) 0.0784(3) 0.1909(2) 0.0447(10) Uani 1 1 d . . .
H18 H 0.204871 0.035646 0.204939 0.054 Uiso 1 1 calc R U .
C19 C 0.2899(4) 0.0994(3) 0.1291(2) 0.0449(10) Uani 1 1 d . . .
H19 H 0.304193 0.074157 0.091677 0.054 Uiso 1 1 calc R U .
C20 C 0.3226(3) 0.1696(2) 0.1311(2) 0.0361(9) Uani 1 1 d . . .
C21 C 0.3785(3) 0.2097(2) 0.07605(19) 0.0346(8) Uani 1 1 d . . .
C22 C 0.4089(3) 0.2801(2) 0.07624(18) 0.0322(8) Uani 1 1 d . . .
C23 C 0.4659(3) 0.3202(2) 0.02060(19) 0.0357(9) Uani 1 1 d . . .
H23 H 0.489472 0.303668 -0.021700 0.043 Uiso 1 1 calc R U .
C24 C 0.4847(3) 0.3874(2) 0.0338(2) 0.0354(8) Uani 1 1 d . . .
H24 H 0.522585 0.419857 0.001493 0.043 Uiso 1 1 calc R U .
C25 C 0.4415(3) 0.4007(2) 0.0993(2) 0.0360(9) Uani 1 1 d . . .
C26 C 0.4434(3) 0.4636(2) 0.1286(2) 0.0388(9) Uani 1 1 d . . .
C27 C 0.4472(3) 0.5187(2) 0.1527(2) 0.0377(9) Uani 1 1 d . . .
C28 C 0.4483(3) 0.5819(2) 0.1816(2) 0.0348(8) Uani 1 1 d . . .
C29 C 0.5181(3) 0.6296(2) 0.1637(2) 0.0359(8) Uani 1 1 d . . .
H29 H 0.575673 0.624545 0.127463 0.043 Uiso 1 1 calc R U .
C30 C 0.4936(3) 0.6867(2) 0.2057(2) 0.0343(8) Uani 1 1 d . . .
H30 H 0.533665 0.723210 0.200007 0.041 Uiso 1 1 calc R U .
C31 C 0.4056(3) 0.6839(2) 0.25563(19) 0.0308(8) Uani 1 1 d . . .
C32 C 0.3509(3) 0.7331(2) 0.30754(19) 0.0296(8) Uani 1 1 d . . .
C33 C 0.3934(3) 0.7777(2) 0.33295(19) 0.0314(8) Uani 1 1 d . . .
C34 C 0.3352(3) 0.8303(2) 0.3808(2) 0.0360(9) Uani 1 1 d . . .
H34 H 0.265532 0.835725 0.400933 0.043 Uiso 1 1 calc R U .
C35 C 0.3980(3) 0.8700(2) 0.3914(2) 0.0378(9) Uani 1 1 d . . .
H35 H 0.379379 0.907217 0.420239 0.045 Uiso 1 1 calc R U .
C36 C 0.4994(3) 0.8452(2) 0.35048(19) 0.0310(8) Uani 1 1 d . . .
C37 C 0.5846(3) 0.8760(2) 0.34077(19) 0.0324(8) Uani 1 1 d . . .
C38 C 0.6828(3) 0.8492(2) 0.29789(19) 0.0315(8) Uani 1 1 d . . .
C39 C 0.7669(3) 0.8906(2) 0.2764(2) 0.0379(9) Uani 1 1 d . . .
H39 H 0.767250 0.937358 0.288637 0.045 Uiso 1 1 calc R U .
C40 C 0.8432(3) 0.8489(3) 0.2360(2) 0.0396(9) Uani 1 1 d . . .
H40 H 0.907184 0.860928 0.214293 0.048 Uiso 1 1 calc R U .
C41 C 0.8078(3) 0.7809(2) 0.23211(19) 0.0338(8) Uani 1 1 d . . .
C42 C 0.8652(3) 0.7217(2) 0.19804(19) 0.0342(8) Uani 1 1 d . . .
C43 C 0.9735(3) 0.7260(3) 0.1600(2) 0.0373(9) Uani 1 1 d . . .
C44 C 1.0522(3) 0.6812(3) 0.1856(2) 0.0447(10) Uani 1 1 d . . .
C45 C 1.1520(4) 0.6890(3) 0.1518(3) 0.0571(13) Uani 1 1 d . . .
H45 H 1.204575 0.659390 0.169163 0.069 Uiso 1 1 calc R U .
C46 C 1.1756(4) 0.7386(4) 0.0939(3) 0.0632(14) Uani 1 1 d . . .
C47 C 1.0961(4) 0.7822(4) 0.0694(3) 0.0617(14) Uani 1 1 d . . .
H47 H 1.111059 0.816393 0.030306 0.074 Uiso 1 1 calc R U .
C48 C 0.9954(3) 0.7772(3) 0.1004(2) 0.0496(11) Uani 1 1 d . . .
C49 C 0.9128(5) 0.8261(5) 0.0715(3) 0.0743(17) Uani 1 1 d . . .
H49A H 0.847891 0.815432 0.099035 0.111 Uiso 1 1 calc R U .
H49B H 0.914601 0.879051 0.070162 0.111 Uiso 1 1 calc R U .
H49C H 0.922736 0.815096 0.026649 0.111 Uiso 1 1 calc R U .
C50 C 1.0335(4) 0.6258(3) 0.2489(3) 0.0532(11) Uani 1 1 d . . .
H50A H 0.961708 0.626516 0.266499 0.080 Uiso 1 1 calc R U .
H50B H 1.067758 0.575174 0.239055 0.080 Uiso 1 1 calc R U .
H50C H 1.059144 0.640221 0.281554 0.080 Uiso 1 1 calc R U .
C51 C 1.2845(5) 0.7451(6) 0.0589(4) 0.094(2) Uani 1 1 d . . .
H51A H 1.286857 0.782335 0.019510 0.141 Uiso 1 1 calc R U .
H51B H 1.314023 0.760905 0.088859 0.141 Uiso 1 1 calc R U .
H51C H 1.322067 0.696367 0.045973 0.141 Uiso 1 1 calc R U .
C52 C 0.5736(3) 0.9446(2) 0.3735(2) 0.0337(8) Uani 1 1 d . . .
C53 C 0.6335(3) 0.9460(2) 0.4159(2) 0.0349(8) Uani 1 1 d . . .
C54 C 0.6264(3) 1.0097(2) 0.4449(2) 0.0393(9) Uani 1 1 d . . .
C55 C 0.5570(4) 1.0743(2) 0.4341(2) 0.0443(10) Uani 1 1 d . . .
C56 C 0.4970(4) 1.0758(2) 0.3927(2) 0.0441(10) Uani 1 1 d . . .
C57 C 0.5063(3) 1.0124(2) 0.3627(2) 0.0387(9) Uani 1 1 d . . .
C58 C 0.2380(3) 0.7370(2) 0.3315(2) 0.0309(8) Uani 1 1 d . . .
C59 C 0.1946(3) 0.6913(2) 0.3894(2) 0.0374(9) Uani 1 1 d . . .
C60 C 0.0899(3) 0.6950(3) 0.4075(2) 0.0403(9) Uani 1 1 d . . .
H60 H 0.060526 0.664177 0.445772 0.048 Uiso 1 1 calc R U .
C61 C 0.0276(3) 0.7430(2) 0.3703(2) 0.0366(9) Uani 1 1 d . . .
C62 C 0.0723(3) 0.7888(3) 0.3144(2) 0.0407(9) Uani 1 1 d . . .
H62 H 0.031228 0.822163 0.289724 0.049 Uiso 1 1 calc R U .
C63 C 0.1768(3) 0.7869(2) 0.2936(2) 0.0371(9) Uani 1 1 d . . .
C64 C 0.2223(4) 0.8377(3) 0.2321(3) 0.0593(13) Uani 1 1 d . . .
H64A H 0.294782 0.829117 0.225019 0.089 Uiso 1 1 calc R U .
H64B H 0.207213 0.826226 0.193600 0.089 Uiso 1 1 calc R U .
H64C H 0.194021 0.890304 0.238187 0.089 Uiso 1 1 calc R U .
C65 C 0.2591(4) 0.6382(4) 0.4305(3) 0.0602(13) Uani 1 1 d . . .
H65A H 0.329110 0.642982 0.410934 0.090 Uiso 1 1 calc R U .
H65B H 0.237607 0.650949 0.475620 0.090 Uiso 1 1 calc R U .
H65C H 0.252110 0.586429 0.431205 0.090 Uiso 1 1 calc R U .
C66 C -0.0854(3) 0.7440(3) 0.3903(2) 0.0481(11) Uani 1 1 d . . .
H66A H -0.102736 0.708618 0.430334 0.072 Uiso 1 1 calc R U .
H66B H -0.121467 0.794653 0.398884 0.072 Uiso 1 1 calc R U .
H66C H -0.104052 0.729509 0.354538 0.072 Uiso 1 1 calc R U .
C67 C 0.4092(3) 0.1794(2) 0.00969(19) 0.0351(8) Uani 1 1 d . . .
C68 C 0.4964(3) 0.1227(2) -0.0060(2) 0.0375(9) Uani 1 1 d . . .
C69 C 0.5201(4) 0.0933(2) -0.0666(2) 0.0443(10) Uani 1 1 d . . .
H69 H 0.578347 0.056215 -0.077635 0.053 Uiso 1 1 calc R U .
C70 C 0.4597(4) 0.1175(3) -0.1111(2) 0.0457(11) Uani 1 1 d . . .
C71 C 0.3758(4) 0.1739(3) -0.0951(2) 0.0442(10) Uani 1 1 d . . .
H71 H 0.335354 0.190915 -0.124947 0.053 Uiso 1 1 calc R U .
C72 C 0.3488(3) 0.2068(3) -0.0359(2) 0.0425(10) Uani 1 1 d . . .
C73 C 0.5623(4) 0.0946(3) 0.0411(2) 0.0490(11) Uani 1 1 d . . .
H73A H 0.534685 0.120948 0.080174 0.074 Uiso 1 1 calc R U .
H73B H 0.564884 0.040598 0.054535 0.074 Uiso 1 1 calc R U .
H73C H 0.629800 0.104146 0.018970 0.074 Uiso 1 1 calc R U .
C74 C 0.4881(6) 0.0825(3) -0.1756(3) 0.0676(16) Uani 1 1 d . . .
H74A H 0.548770 0.044227 -0.177668 0.101 Uiso 1 1 calc R U .
H74B H 0.433514 0.059285 -0.176841 0.101 Uiso 1 1 calc R U .
H74C H 0.500038 0.121603 -0.213362 0.101 Uiso 1 1 calc R U .
C75 C 0.2579(4) 0.2693(4) -0.0209(3) 0.0641(14) Uani 1 1 d . . .
H75A H 0.250904 0.284979 0.021800 0.096 Uiso 1 1 calc R U .
H75B H 0.266581 0.312147 -0.055520 0.096 Uiso 1 1 calc R U .
H75C H 0.197956 0.251054 -0.019405 0.096 Uiso 1 1 calc R U .
C76 C 0.1164(3) 0.0762(2) 0.3344(2) 0.0368(9) Uani 1 1 d . . .
C77 C 0.0324(4) 0.0721(3) 0.3137(2) 0.0471(11) Uani 1 1 d . . .
C78 C -0.0288(4) 0.0183(4) 0.3456(3) 0.0627(15) Uani 1 1 d . . .
C79 C -0.0085(4) -0.0322(3) 0.3983(3) 0.0593(14) Uani 1 1 d . . .
C80 C 0.0733(4) -0.0307(3) 0.4197(2) 0.0536(13) Uani 1 1 d . . .
C81 C 0.1353(4) 0.0225(2) 0.3882(2) 0.0432(10) Uani 1 1 d . . .
C82 C 0.2525(3) 0.3718(2) 0.4427(2) 0.0353(9) Uani 1 1 d . . .
C83 C 0.2964(3) 0.3486(2) 0.4972(2) 0.0389(9) Uani 1 1 d . . .
C84 C 0.2618(4) 0.3894(3) 0.5509(2) 0.0429(10) Uani 1 1 d . . .
H84 H 0.290751 0.373506 0.587017 0.051 Uiso 1 1 calc R U .
C85 C 0.1859(3) 0.4531(2) 0.5535(2) 0.0412(9) Uani 1 1 d . . .
C86 C 0.1429(3) 0.4755(3) 0.5000(2) 0.0441(10) Uani 1 1 d . . .
H86 H 0.090940 0.518149 0.501387 0.053 Uiso 1 1 calc R U .
C87 C 0.1746(3) 0.4364(3) 0.4440(2) 0.0400(9) Uani 1 1 d . . .
C88 C 0.1295(4) 0.4643(4) 0.3852(3) 0.0613(14) Uani 1 1 d . . .
H88A H 0.160266 0.430478 0.351401 0.092 Uiso 1 1 calc R U .
H88B H 0.057439 0.465287 0.399914 0.092 Uiso 1 1 calc R U .
H88C H 0.142075 0.514936 0.366604 0.092 Uiso 1 1 calc R U .
C89 C 0.3813(5) 0.2795(3) 0.4962(3) 0.0560(12) Uani 1 1 d . . .
H89A H 0.396014 0.257800 0.455185 0.084 Uiso 1 1 calc R U .
H89B H 0.441203 0.294720 0.499013 0.084 Uiso 1 1 calc R U .
H89C H 0.360621 0.242002 0.533961 0.084 Uiso 1 1 calc R U .
C90 C 0.1517(4) 0.4988(3) 0.6126(3) 0.0558(12) Uani 1 1 d . . .
H90A H 0.098395 0.541001 0.605712 0.084 Uiso 1 1 calc R U .
H90B H 0.126915 0.466472 0.653273 0.084 Uiso 1 1 calc R U .
H90C H 0.208319 0.517938 0.616148 0.084 Uiso 1 1 calc R U .
C101 C 0.8211(12) 0.4018(10) 0.0160(10) 0.097(5) Uani 0.5 1 d . . P
C102 C 0.8054(17) 0.4360(13) -0.0698(12) 0.115(6) Uani 0.5 1 d . . P
C103 C 0.661(2) 0.1125(19) 0.1999(14) 0.240(14) Uani 1 1 d . . .
C104 C 0.7455(8) 0.0524(6) 0.1308(5) 0.117(4) Uani 1 1 d . . .
C105 C 0.0853(16) 0.3400(11) 0.176(3) 0.29(4) Uani 0.5 1 d . . P
C106 C 0.1656(6) 0.9806(6) 0.0613(4) 0.100(3) Uani 1 1 d G . .
C107 C 0.0495(18) 0.989(4) 0.1155(19) 0.32(3) Uani 1 1 d . . .
C108 C 0.5386(15) 0.522(4) 0.4368(13) 0.41(4) Uani 1 1 d . . .
C109 C 0.5252(5) 0.5652(4) 0.3966(4) 0.0644(15) Uani 1 1 d . . .
N1 N 0.2512(3) 0.2362(2) 0.3245(2) 0.0333(7) Uani 1 1 d . . .
N2 N 0.2884(3) 0.18841(19) 0.19632(16) 0.0346(7) Uani 1 1 d . . .
N3 N 0.4931(3) 0.7871(2) 0.31929(18) 0.0306(7) Uani 1 1 d . . .
N4 N 0.7066(2) 0.78449(19) 0.27013(16) 0.0328(7) Uani 1 1 d . . .
O1 O 0.880(8) 0.056(4) 0.156(6) 0.92(17) Uani 1 1 d . . .
O2 O 0.9736(17) 0.0086(9) 0.0453(9) 0.243(9) Uani 1 1 d G . .
O3 O 0.884(4) 0.572(3) -0.180(6) 0.85(9) Uani 1 1 d . . .
O4 O 0.5792(6) 0.4273(5) 0.4606(4) 0.128(3) Uani 1 1 d . . .
O5 O 0.0067(5) 0.9933(4) 0.1780(3) 0.0971(16) Uani 1 1 d . . .
S1 S 0.71761(7) 0.62903(6) 0.24878(5) 0.0348(3) Uani 1 1 d . . .
S2 S 0.42826(8) 0.42492(6) 0.34143(5) 0.0380(3) Uani 1 1 d . . .
S3 S 0.37799(9) 0.32823(6) 0.14543(5) 0.0406(3) Uani 1 1 d . . .
S4 S 0.35107(7) 0.60943(5) 0.25060(5) 0.0343(3) Uani 1 1 d . . .
F1 F 0.69972(18) 0.88323(13) 0.43001(13) 0.0428(6) Uani 1 1 d . . .
F2 F 0.6858(2) 1.00772(16) 0.48547(15) 0.0543(7) Uani 1 1 d . . .
F3 F 0.5485(2) 1.13556(16) 0.46379(16) 0.0612(8) Uani 1 1 d . . .
F4 F 0.4296(2) 1.13903(15) 0.38147(17) 0.0637(8) Uani 1 1 d . . .
F5 F 0.4489(2) 1.01753(15) 0.32050(15) 0.0540(7) Uani 1 1 d . . .
F6 F 0.0080(2) 0.1212(2) 0.26330(17) 0.0654(8) Uani 1 1 d . . .
F7 F -0.1101(3) 0.0172(3) 0.3237(2) 0.0974(13) Uani 1 1 d . . .
F8 F -0.0693(3) -0.0827(2) 0.4299(2) 0.0904(13) Uani 1 1 d . . .
F9 F 0.0945(3) -0.08039(18) 0.47235(16) 0.0762(10) Uani 1 1 d . . .
F10 F 0.2147(2) 0.02142(17) 0.41113(14) 0.0580(7) Uani 1 1 d . . .
F21 F 0.1126(6) 0.4120(4) 0.1249(4) 0.0744(19) Uani 0.5 1 d . . P
F22 F 0.0343(8) 0.3619(6) 0.2700(4) 0.119(4) Uani 0.5 1 d . . P
F23 F 0.0235(10) 0.2919(6) 0.1657(5) 0.111(3) Uani 0.5 1 d . . P
F24 F 0.7113(5) 0.1197(4) 0.2556(3) 0.1156(16) Uani 1 1 d . . .
F25 F 0.678(3) 0.2006(11) 0.1332(10) 0.366(19) Uani 1 1 d . . .
F26 F 0.5480(6) 0.1296(5) 0.2016(4) 0.146(2) Uani 1 1 d . . .
F27 F 0.9263(4) 0.4261(6) 0.0105(3) 0.086(3) Uani 0.5 1 d . . P
F28 F 0.7218(8) 0.4783(7) 0.0062(15) 0.265(16) Uani 0.5 1 d . . P
F29 F 0.7715(14) 0.3539(13) 0.0916(5) 0.194(9) Uani 0.5 1 d . . P
H102 H 0.537(4) 0.768(3) 0.299(2) 0.027(13) Uiso 1 1 d . . .
H101 H 0.276(4) 0.245(3) 0.291(3) 0.034(14) Uiso 1 1 d . . .

loop_
_atom_site_aniso_label
_atom_site_aniso_U_11
_atom_site_aniso_U_22
_atom_site_aniso_U_33
_atom_site_aniso_U_23
_atom_site_aniso_U_13
_atom_site_aniso_U_12
C1 0.0266(18) 0.044(2) 0.036(2) -0.0104(17) -0.0031(15) -0.0135(16)
C2 0.032(2) 0.069(3) 0.058(3) -0.030(2) 0.0088(19) -0.024(2)
C3 0.042(2) 0.052(3) 0.067(3) -0.032(2) -0.002(2) -0.015(2)
C4 0.031(2) 0.038(2) 0.052(2) -0.0101(18) -0.0102(18) -0.0121(17)
C5 0.038(2) 0.036(2) 0.052(2) -0.0067(18) -0.0144(19) -0.0066(18)
C6 0.037(2) 0.034(2) 0.052(2) -0.0009(18) -0.0119(18) -0.0121(18)
C7 0.038(2) 0.034(2) 0.045(2) 0.0035(17) -0.0143(18) -0.0137(17)
C8 0.042(2) 0.041(2) 0.047(2) -0.0079(19) -0.0020(19) -0.0158(18)
C9 0.045(2) 0.035(2) 0.043(2) -0.0056(17) -0.0068(18) -0.0173(18)
C10 0.044(2) 0.0305(19) 0.035(2) 0.0003(16) -0.0144(17) -0.0146(16)
C11 0.043(2) 0.0323(19) 0.0310(19) -0.0010(15) -0.0092(16) -0.0154(17)
C12 0.044(2) 0.040(2) 0.0287(19) -0.0040(16) -0.0074(16) -0.0167(18)
C13 0.047(2) 0.049(2) 0.031(2) -0.0086(18) -0.0008(17) -0.023(2)
C14 0.048(2) 0.047(2) 0.031(2) -0.0046(17) -0.0010(17) -0.0251(19)
C15 0.037(2) 0.034(2) 0.033(2) -0.0027(16) -0.0037(16) -0.0141(16)
C16 0.037(2) 0.034(2) 0.036(2) -0.0042(16) -0.0063(16) -0.0159(16)
C17 0.040(2) 0.0314(19) 0.034(2) -0.0065(16) -0.0020(16) -0.0142(16)
C18 0.058(3) 0.036(2) 0.042(2) -0.0103(18) -0.001(2) -0.025(2)
C19 0.062(3) 0.039(2) 0.037(2) -0.0136(18) -0.001(2) -0.023(2)
C20 0.041(2) 0.034(2) 0.035(2) -0.0125(16) -0.0030(17) -0.0137(17)
C21 0.042(2) 0.033(2) 0.0306(19) -0.0078(15) -0.0055(16) -0.0125(16)
C22 0.0346(19) 0.035(2) 0.0284(18) -0.0103(15) -0.0040(15) -0.0096(16)
C23 0.044(2) 0.036(2) 0.0277(18) -0.0098(16) -0.0030(16) -0.0123(17)
C24 0.042(2) 0.032(2) 0.0327(19) -0.0051(16) -0.0054(16) -0.0136(16)
C25 0.042(2) 0.035(2) 0.034(2) -0.0060(16) -0.0090(17) -0.0118(17)
C26 0.047(2) 0.035(2) 0.035(2) -0.0068(17) -0.0073(18) -0.0129(18)
C27 0.047(2) 0.030(2) 0.037(2) -0.0063(16) -0.0104(18) -0.0093(17)
C28 0.043(2) 0.0295(19) 0.0333(19) -0.0063(15) -0.0130(17) -0.0048(16)
C29 0.039(2) 0.037(2) 0.0322(19) -0.0074(16) -0.0072(16) -0.0090(17)
C30 0.038(2) 0.034(2) 0.036(2) -0.0065(16) -0.0109(16) -0.0125(16)
C31 0.0313(19) 0.0289(18) 0.0359(19) -0.0061(15) -0.0138(16) -0.0051(15)
C32 0.0304(18) 0.0257(18) 0.0339(19) -0.0072(15) -0.0074(15) -0.0064(14)
C33 0.0306(19) 0.0300(19) 0.0361(19) -0.0083(15) -0.0100(15) -0.0058(15)
C34 0.0284(19) 0.039(2) 0.042(2) -0.0175(17) -0.0033(16) -0.0062(16)
C35 0.040(2) 0.039(2) 0.040(2) -0.0188(17) -0.0098(17) -0.0075(17)
C36 0.0338(19) 0.0305(19) 0.0322(19) -0.0085(15) -0.0110(15) -0.0061(15)
C37 0.035(2) 0.0308(19) 0.036(2) -0.0085(15) -0.0103(16) -0.0111(16)
C38 0.0349(19) 0.0304(19) 0.0338(19) -0.0062(15) -0.0107(16) -0.0113(15)
C39 0.041(2) 0.033(2) 0.045(2) -0.0043(17) -0.0110(18) -0.0192(17)
C40 0.038(2) 0.044(2) 0.041(2) -0.0013(18) -0.0086(18) -0.0242(18)
C41 0.0310(19) 0.041(2) 0.0321(19) -0.0057(16) -0.0039(15) -0.0169(16)
C42 0.0299(19) 0.046(2) 0.0311(19) -0.0052(16) -0.0049(15) -0.0192(17)
C43 0.032(2) 0.048(2) 0.036(2) -0.0114(17) -0.0028(16) -0.0181(17)
C44 0.036(2) 0.054(3) 0.048(2) -0.015(2) -0.0054(19) -0.0172(19)
C45 0.032(2) 0.071(3) 0.067(3) -0.012(3) -0.006(2) -0.015(2)
C46 0.035(3) 0.091(4) 0.064(3) -0.020(3) 0.002(2) -0.026(3)
C47 0.050(3) 0.087(4) 0.045(3) 0.000(3) 0.004(2) -0.038(3)
C48 0.038(2) 0.072(3) 0.041(2) -0.002(2) -0.0026(19) -0.026(2)
C49 0.058(3) 0.105(5) 0.056(3) 0.019(3) -0.014(3) -0.031(3)
C50 0.046(3) 0.059(3) 0.055(3) -0.002(2) -0.016(2) -0.012(2)
C51 0.040(3) 0.131(6) 0.099(5) -0.012(5) 0.010(3) -0.034(4)
C52 0.037(2) 0.0314(19) 0.037(2) -0.0087(16) -0.0109(16) -0.0114(16)
C53 0.036(2) 0.032(2) 0.039(2) -0.0076(16) -0.0111(17) -0.0066(16)
C54 0.043(2) 0.041(2) 0.043(2) -0.0143(18) -0.0163(18) -0.0136(18)
C55 0.052(2) 0.034(2) 0.052(3) -0.0167(19) -0.013(2) -0.0117(19)
C56 0.049(2) 0.031(2) 0.055(3) -0.0097(18) -0.016(2) -0.0029(18)
C57 0.044(2) 0.035(2) 0.043(2) -0.0052(17) -0.0200(18) -0.0088(17)
C58 0.0293(18) 0.0287(18) 0.039(2) -0.0123(16) -0.0096(16) -0.0067(15)
C59 0.036(2) 0.042(2) 0.035(2) -0.0047(17) -0.0092(17) -0.0097(17)
C60 0.038(2) 0.048(2) 0.033(2) -0.0027(17) -0.0047(17) -0.0137(18)
C61 0.033(2) 0.046(2) 0.033(2) -0.0107(17) -0.0067(16) -0.0107(17)
C62 0.037(2) 0.042(2) 0.046(2) -0.0033(18) -0.0149(18) -0.0074(17)
C63 0.036(2) 0.036(2) 0.041(2) -0.0027(17) -0.0120(17) -0.0112(17)
C64 0.047(3) 0.060(3) 0.062(3) 0.021(2) -0.015(2) -0.015(2)
C65 0.050(3) 0.072(3) 0.057(3) 0.016(3) -0.022(2) -0.017(2)
C66 0.032(2) 0.074(3) 0.038(2) -0.009(2) -0.0075(18) -0.011(2)
C67 0.041(2) 0.036(2) 0.0309(19) -0.0083(16) -0.0034(16) -0.0171(17)
C68 0.050(2) 0.0289(19) 0.033(2) -0.0050(16) -0.0047(17) -0.0138(17)
C69 0.058(3) 0.031(2) 0.036(2) -0.0060(17) 0.0019(19) -0.0105(19)
C70 0.073(3) 0.039(2) 0.028(2) -0.0041(17) -0.005(2) -0.026(2)
C71 0.055(3) 0.052(3) 0.033(2) -0.0042(18) -0.0130(19) -0.025(2)
C72 0.044(2) 0.051(2) 0.040(2) -0.0101(19) -0.0098(18) -0.0196(19)
C73 0.056(3) 0.041(2) 0.047(2) -0.0073(19) -0.010(2) -0.006(2)
C74 0.112(5) 0.055(3) 0.035(2) -0.014(2) -0.009(3) -0.021(3)
C75 0.054(3) 0.082(4) 0.061(3) -0.025(3) -0.023(2) 0.002(3)
C76 0.044(2) 0.034(2) 0.034(2) -0.0095(16) -0.0014(17) -0.0170(17)
C77 0.054(3) 0.047(3) 0.044(2) -0.003(2) -0.009(2) -0.024(2)
C78 0.053(3) 0.070(3) 0.074(4) -0.020(3) -0.005(3) -0.038(3)
C79 0.067(3) 0.045(3) 0.059(3) -0.013(2) 0.016(3) -0.034(2)
C80 0.068(3) 0.032(2) 0.043(2) -0.0052(19) 0.014(2) -0.012(2)
C81 0.049(2) 0.035(2) 0.038(2) -0.0044(17) 0.0025(19) -0.0109(18)
C82 0.043(2) 0.034(2) 0.034(2) -0.0023(16) -0.0081(17) -0.0205(17)
C83 0.055(2) 0.0284(19) 0.038(2) 0.0003(16) -0.0155(19) -0.0176(18)
C84 0.058(3) 0.039(2) 0.039(2) -0.0035(18) -0.0157(19) -0.020(2)
C85 0.049(2) 0.040(2) 0.039(2) -0.0082(18) -0.0080(18) -0.0197(19)
C86 0.041(2) 0.046(2) 0.046(2) -0.0101(19) -0.0092(19) -0.0084(19)
C87 0.039(2) 0.047(2) 0.035(2) -0.0044(18) -0.0088(17) -0.0118(18)
C88 0.054(3) 0.077(4) 0.048(3) -0.013(3) -0.019(2) 0.009(3)
C89 0.083(4) 0.037(2) 0.050(3) -0.002(2) -0.030(3) -0.003(2)
C90 0.064(3) 0.058(3) 0.049(3) -0.020(2) -0.009(2) -0.016(2)
C101 0.081(9) 0.091(10) 0.114(12) -0.053(9) 0.000(8) -0.010(8)
C102 0.119(15) 0.119(14) 0.131(15) -0.051(12) -0.055(12) -0.012(11)
C103 0.24(2) 0.27(3) 0.204(18) -0.071(19) -0.128(18) 0.10(2)
C104 0.116(7) 0.138(7) 0.102(6) -0.062(6) -0.070(6) 0.062(6)
C105 0.067(11) 0.044(9) 0.61(9) 0.00(2) 0.09(3) 0.013(8)
C106 0.090(5) 0.149(7) 0.073(4) -0.053(5) 0.022(4) -0.073(5)
C107 0.123(13) 0.53(7) 0.23(3) 0.06(3) -0.007(15) -0.05(2)
C108 0.114(11) 1.07(11) 0.164(16) -0.33(4) 0.022(12) -0.23(3)
C109 0.047(3) 0.092(4) 0.061(4) -0.018(3) -0.004(3) -0.035(3)
N1 0.0382(18) 0.0385(19) 0.0258(18) -0.0046(14) -0.0029(15) -0.0194(15)
N2 0.0410(18) 0.0335(17) 0.0292(16) -0.0083(13) -0.0003(13) -0.0150(14)
N3 0.0284(17) 0.0307(17) 0.0347(17) -0.0139(14) -0.0043(15) -0.0069(14)
N4 0.0282(16) 0.0355(17) 0.0368(17) -0.0067(14) -0.0056(13) -0.0125(13)
O1 0.78(16) 0.40(6) 0.82(17) 0.15(8) 0.62(16) 0.14(8)
O2 0.38(2) 0.229(12) 0.211(10) 0.122(10) -0.199(14) -0.192(14)
O3 0.34(5) 0.44(7) 1.8(3) -0.40(12) -0.40(10) 0.32(6)
O4 0.131(6) 0.151(5) 0.140(6) -0.015(4) -0.118(5) 0.007(4)
O5 0.102(4) 0.106(4) 0.096(4) -0.022(3) -0.014(3) -0.051(3)
S1 0.0274(5) 0.0343(5) 0.0412(5) -0.0074(4) 0.0000(4) -0.0127(4)
S2 0.0410(5) 0.0307(5) 0.0462(6) -0.0047(4) -0.0110(4) -0.0148(4)
S3 0.0584(6) 0.0378(5) 0.0273(5) -0.0118(4) 0.0002(4) -0.0216(5)
S4 0.0373(5) 0.0295(5) 0.0401(5) -0.0104(4) -0.0082(4) -0.0118(4)
F1 0.0450(13) 0.0366(12) 0.0538(14) -0.0119(10) -0.0237(11) -0.0023(10)
F2 0.0595(16) 0.0577(16) 0.0641(17) -0.0278(13) -0.0337(14) -0.0085(13)
F3 0.0770(19) 0.0411(14) 0.0782(19) -0.0316(14) -0.0271(16) -0.0082(13)
F4 0.076(2) 0.0351(14) 0.085(2) -0.0158(13) -0.0378(17) 0.0089(13)
F5 0.0629(17) 0.0456(14) 0.0663(17) -0.0108(12) -0.0399(14) -0.0023(12)
F6 0.0650(18) 0.076(2) 0.0681(19) 0.0045(16) -0.0308(15) -0.0325(15)
F7 0.085(3) 0.123(3) 0.110(3) -0.007(2) -0.029(2) -0.073(2)
F8 0.096(3) 0.067(2) 0.097(3) -0.0172(19) 0.030(2) -0.058(2)
F9 0.096(2) 0.0463(16) 0.0563(18) 0.0125(14) 0.0086(16) -0.0083(16)
F10 0.0573(16) 0.0605(17) 0.0527(16) 0.0057(13) -0.0190(13) -0.0089(13)
F21 0.054(4) 0.051(4) 0.094(5) 0.011(3) -0.011(3) 0.011(3)
F22 0.133(7) 0.141(8) 0.082(5) -0.081(6) -0.065(5) 0.077(7)
F23 0.162(9) 0.093(6) 0.105(6) -0.017(5) -0.084(7) -0.007(6)
F24 0.129(4) 0.140(4) 0.088(3) -0.006(3) -0.041(3) -0.036(3)
F25 0.66(6) 0.212(13) 0.213(13) -0.042(11) -0.17(2) 0.03(2)
F26 0.147(5) 0.171(6) 0.133(5) -0.088(4) -0.049(4) 0.016(4)
F27 0.025(3) 0.199(8) 0.040(3) -0.053(4) 0.002(2) -0.017(4)
F28 0.070(6) 0.101(8) 0.60(4) 0.156(16) -0.142(14) -0.055(6)
F29 0.224(15) 0.35(2) 0.054(5) 0.021(8) -0.005(7) -0.219(18)

loop_
_atom_type_symbol
_atom_type_description
_atom_type_scat_dispersion_real
_atom_type_scat_dispersion_imag
_atom_type_scat_source
C C 0.0033 0.0016 'International Tables Vol C Tables 4.2.6.8 and 6.1.1.4'
H H 0.0000 0.0000 'International Tables Vol C Tables 4.2.6.8 and 6.1.1.4'
N N 0.0061 0.0033 'International Tables Vol C Tables 4.2.6.8 and 6.1.1.4'
O O 0.0106 0.0060 'International Tables Vol C Tables 4.2.6.8 and 6.1.1.4'
S S 0.1246 0.1234 'International Tables Vol C Tables 4.2.6.8 and 6.1.1.4'
F F 0.0171 0.0103 'International Tables Vol C Tables 4.2.6.8 and 6.1.1.4'

loop_
_geom_angle_atom_site_label_1
_geom_angle_atom_site_label_2
_geom_angle_atom_site_label_3
_geom_angle
_geom_angle_site_symmetry_1
_geom_angle_site_symmetry_3
C2 C1 C42 126.0(4) . .
C2 C1 S1 110.3(3) . .
C42 C1 S1 123.8(3) . .
C1 C2 C3 114.3(4) . .
C4 C3 C2 112.7(4) . .
C3 C4 C5 128.7(4) . .
C3 C4 S1 110.8(3) . .
C5 C4 S1 120.5(3) . .
C6 C5 C4 178.0(5) . .
C5 C6 C7 179.4(5) . .
C8 C7 C6 128.7(4) . .
C8 C7 S2 110.7(3) . .
C6 C7 S2 120.6(3) . .
C7 C8 C9 113.1(4) . .
C10 C9 C8 114.1(4) . .
C9 C10 C11 132.4(4) . .
C9 C10 S2 110.0(3) . .
C11 C10 S2 117.5(3) . .
C12 C11 C10 124.6(4) . .
C12 C11 C82 118.5(3) . .
C10 C11 C82 116.9(3) . .
C11 C12 N1 129.9(4) . .
C11 C12 C13 124.8(4) . .
N1 C12 C13 105.2(3) . .
C14 C13 C12 108.8(4) . .
C13 C14 C15 108.4(4) . .
N1 C15 C16 126.0(4) . .
N1 C15 C14 106.5(3) . .
C16 C15 C14 127.6(4) . .
C15 C16 C17 124.4(3) . .
C15 C16 C76 117.2(3) . .
C17 C16 C76 118.5(3) . .
N2 C17 C16 124.0(3) . .
N2 C17 C18 110.9(3) . .
C16 C17 C18 125.1(4) . .
C19 C18 C17 107.1(4) . .
C18 C19 C20 106.9(4) . .
C21 C20 N2 126.4(3) . .
C21 C20 C19 124.1(4) . .
N2 C20 C19 109.5(3) . .
C20 C21 C22 125.2(3) . .
C20 C21 C67 118.4(3) . .
C22 C21 C67 116.5(3) . .
C23 C22 C21 124.9(3) . .
C23 C22 S3 110.1(3) . .
C21 C22 S3 125.0(3) . .
C22 C23 C24 113.8(3) . .
C25 C24 C23 112.9(4) . .
C24 C25 C26 127.6(4) . .
C24 C25 S3 111.1(3) . .
C26 C25 S3 121.3(3) . .
C27 C26 C25 178.3(5) . .
C26 C27 C28 178.2(5) . .
C29 C28 C27 129.7(4) . .
C29 C28 S4 110.5(3) . .
C27 C28 S4 119.8(3) . .
C28 C29 C30 113.1(4) . .
C31 C30 C29 113.8(3) . .
C30 C31 C32 131.9(3) . .
C30 C31 S4 110.5(3) . .
C32 C31 S4 117.6(3) . .
C33 C32 C31 125.4(3) . .
C33 C32 C58 118.5(3) . .
C31 C32 C58 116.1(3) . .
C32 C33 N3 131.0(4) . .
C32 C33 C34 123.7(3) . .
N3 C33 C34 105.2(3) . .
C35 C34 C33 108.9(3) . .
C34 C35 C36 108.4(3) . .
N3 C36 C37 126.1(4) . .
N3 C36 C35 106.1(3) . .
C37 C36 C35 127.6(3) . .
C36 C37 C38 124.4(3) . .
C36 C37 C52 118.2(3) . .
C38 C37 C52 117.3(3) . .
N4 C38 C37 124.0(3) . .
N4 C38 C39 111.5(3) . .
C37 C38 C39 124.5(3) . .
C40 C39 C38 106.8(3) . .
C39 C40 C41 106.9(3) . .
C42 C41 N4 125.1(3) . .
C42 C41 C40 125.2(3) . .
N4 C41 C40 109.6(3) . .
C41 C42 C1 124.8(3) . .
C41 C42 C43 118.8(3) . .
C1 C42 C43 116.4(3) . .
C44 C43 C48 120.2(4) . .
C44 C43 C42 119.4(4) . .
C48 C43 C42 120.4(4) . .
C45 C44 C43 118.7(5) . .
C45 C44 C50 118.7(5) . .
C43 C44 C50 122.5(4) . .
C46 C45 C44 122.4(5) . .
C45 C46 C47 117.7(4) . .
C45 C46 C51 120.7(6) . .
C47 C46 C51 121.6(6) . .
C46 C47 C48 122.8(5) . .
C47 C48 C43 118.2(5) . .
C47 C48 C49 120.3(5) . .
C43 C48 C49 121.6(4) . .
C57 C52 C53 115.3(3) . .
C57 C52 C37 123.0(3) . .
C53 C52 C37 121.7(4) . .
F1 C53 C54 117.9(3) . .
F1 C53 C52 119.7(3) . .
C54 C53 C52 122.3(4) . .
F2 C54 C55 120.2(3) . .
F2 C54 C53 119.8(4) . .
C55 C54 C53 120.0(4) . .
F3 C55 C56 120.5(4) . .
F3 C55 C54 119.8(4) . .
C56 C55 C54 119.7(4) . .
F4 C56 C55 120.0(4) . .
F4 C56 C57 120.2(4) . .
C55 C56 C57 119.8(4) . .
F5 C57 C56 117.7(4) . .
F5 C57 C52 119.6(3) . .
C56 C57 C52 122.7(4) . .
C59 C58 C63 120.5(4) . .
C59 C58 C32 121.2(3) . .
C63 C58 C32 118.3(3) . .
C60 C59 C58 118.5(4) . .
C60 C59 C65 120.5(4) . .
C58 C59 C65 120.9(4) . .
C61 C60 C59 122.2(4) . .
C62 C61 C60 118.0(4) . .
C62 C61 C66 121.2(4) . .
C60 C61 C66 120.8(4) . .
C61 C62 C63 122.3(4) . .
C62 C63 C58 118.4(4) . .
C62 C63 C64 120.5(4) . .
C58 C63 C64 121.1(4) . .
C68 C67 C72 120.4(4) . .
C68 C67 C21 119.9(4) . .
C72 C67 C21 119.7(4) . .
C69 C68 C67 118.4(4) . .
C69 C68 C73 120.7(4) . .
C67 C68 C73 120.9(4) . .
C70 C69 C68 122.2(4) . .
C71 C70 C69 118.3(4) . .
C71 C70 C74 121.9(5) . .
C69 C70 C74 119.8(5) . .
C70 C71 C72 122.5(4) . .
C71 C72 C67 118.3(4) . .
C71 C72 C75 120.9(4) . .
C67 C72 C75 120.9(4) . .
C77 C76 C81 115.6(4) . .
C77 C76 C16 122.9(4) . .
C81 C76 C16 121.6(4) . .
F6 C77 C78 118.4(5) . .
F6 C77 C76 119.9(4) . .
C78 C77 C76 121.7(5) . .
C79 C78 F7 119.9(5) . .
C79 C78 C77 120.9(5) . .
F7 C78 C77 119.2(6) . .
F8 C79 C78 120.6(6) . .
F8 C79 C80 120.0(6) . .
C78 C79 C80 119.4(4) . .
F9 C80 C79 120.3(4) . .
F9 C80 C81 119.2(5) . .
C79 C80 C81 120.5(5) . .
F10 C81 C80 118.0(4) . .
F10 C81 C76 119.9(4) . .
C80 C81 C76 122.0(5) . .
C87 C82 C83 119.7(4) . .
C87 C82 C11 119.9(4) . .
C83 C82 C11 120.4(4) . .
C84 C83 C82 119.3(4) . .
C84 C83 C89 120.4(4) . .
C82 C83 C89 120.4(4) . .
C83 C84 C85 122.3(4) . .
C84 C85 C86 118.2(4) . .
C84 C85 C90 121.1(4) . .
C86 C85 C90 120.7(4) . .
C85 C86 C87 122.3(4) . .
C86 C87 C82 118.3(4) . .
C86 C87 C88 121.0(4) . .
C82 C87 C88 120.7(4) . .
F27 C101 F29 113.7(13) . .
F27 C101 F28 114.8(11) . .
F29 C101 F28 103.1(14) . .
F27 C101 C102 101.7(13) . .
F29 C101 C102 144.6(13) . .
F28 C101 C102 61.8(14) . .
C101 C102 F28 56.5(9) . .
F26 C103 F24 128.6(17) . .
F26 C103 C104 113.6(16) . .
F24 C103 C104 116.0(14) . .
F23 C105 F21 122(5) . .
F23 C105 O3 155(3) . 2_665
F21 C105 O3 44(4) . 2_665
O5 C107 C106 140(3) . .
C109 C108 O4 146(2) . .
C15 N1 C12 110.9(4) . .
C17 N2 C20 105.5(3) . .
C36 N3 C33 111.0(4) . .
C38 N4 C41 105.1(3) . .
F21 O3 C105 60(4) 2_665 2_665
C1 S1 C4 91.87(19) . .
C7 S2 C10 92.1(2) . .
C22 S3 C25 92.03(18) . .
C31 S4 C28 92.17(19) . .
O3 F21 C105 76(5) 2_665 .
C101 F28 C102 61.7(12) . .

loop_
_geom_bond_atom_site_label_1
_geom_bond_atom_site_label_2
_geom_bond_distance
_geom_bond_site_symmetry_2
C1 C2 1.366(6) .
C1 C42 1.441(6) .
C1 S1 1.726(4) .
C2 C3 1.397(7) .
C3 C4 1.366(6) .
C4 C5 1.408(6) .
C4 S1 1.735(4) .
C5 C6 1.190(6) .
C6 C7 1.408(6) .
C7 C8 1.372(6) .
C7 S2 1.725(4) .
C8 C9 1.390(6) .
C9 C10 1.370(6) .
C10 C11 1.442(6) .
C10 S2 1.732(4) .
C11 C12 1.373(6) .
C11 C82 1.495(6) .
C12 N1 1.384(6) .
C12 C13 1.438(6) .
C13 C14 1.345(6) .
C14 C15 1.431(6) .
C15 N1 1.362(5) .
C15 C16 1.381(6) .
C16 C17 1.426(6) .
C16 C76 1.486(5) .
C17 N2 1.347(5) .
C17 C18 1.452(6) .
C18 C19 1.327(6) .
C19 C20 1.456(6) .
C20 C21 1.372(6) .
C20 N2 1.387(5) .
C21 C22 1.433(5) .
C21 C67 1.498(5) .
C22 C23 1.385(6) .
C22 S3 1.725(4) .
C23 C24 1.394(6) .
C24 C25 1.369(6) .
C25 C26 1.401(6) .
C25 S3 1.730(4) .
C26 C27 1.216(6) .
C27 C28 1.396(6) .
C28 C29 1.373(6) .
C28 S4 1.727(4) .
C29 C30 1.399(6) .
C30 C31 1.363(6) .
C31 C32 1.455(5) .
C31 S4 1.726(4) .
C32 C33 1.363(5) .
C32 C58 1.498(5) .
C33 N3 1.382(5) .
C33 C34 1.446(5) .
C34 C35 1.343(6) .
C35 C36 1.442(6) .
C36 N3 1.369(5) .
C36 C37 1.376(5) .
C37 C38 1.434(6) .
C37 C52 1.484(5) .
C38 N4 1.334(5) .
C38 C39 1.454(5) .
C39 C40 1.327(6) .
C40 C41 1.450(6) .
C41 C42 1.362(6) .
C41 N4 1.397(5) .
C42 C43 1.500(5) .
C43 C44 1.392(7) .
C43 C48 1.407(7) .
C44 C45 1.391(7) .
C44 C50 1.500(7) .
C45 C46 1.371(9) .
C46 C47 1.381(9) .
C46 C51 1.503(7) .
C47 C48 1.382(7) .
C48 C49 1.494(9) .
C52 C57 1.391(6) .
C52 C53 1.398(6) .
C53 F1 1.338(5) .
C53 C54 1.372(6) .
C54 F2 1.344(5) .
C54 C55 1.368(7) .
C55 F3 1.336(5) .
C55 C56 1.367(7) .
C56 F4 1.338(5) .
C56 C57 1.372(6) .
C57 F5 1.339(5) .
C58 C59 1.393(6) .
C58 C63 1.401(6) .
C59 C60 1.389(6) .
C59 C65 1.495(7) .
C60 C61 1.386(6) .
C61 C62 1.375(6) .
C61 C66 1.507(6) .
C62 C63 1.390(6) .
C63 C64 1.500(7) .
C67 C68 1.402(6) .
C67 C72 1.408(6) .
C68 C69 1.388(6) .
C68 C73 1.490(7) .
C69 C70 1.386(7) .
C70 C71 1.371(7) .
C70 C74 1.509(6) .
C71 C72 1.390(6) .
C72 C75 1.494(8) .
C76 C77 1.389(7) .
C76 C81 1.392(6) .
C77 F6 1.321(6) .
C77 C78 1.388(7) .
C78 C79 1.350(9) .
C78 F7 1.352(7) .
C79 F8 1.338(6) .
C79 C80 1.354(9) .
C80 F9 1.348(6) .
C80 C81 1.385(7) .
C81 F10 1.329(6) .
C82 C87 1.402(6) .
C82 C83 1.406(6) .
C83 C84 1.370(6) .
C83 C89 1.513(7) .
C84 C85 1.374(7) .
C85 C86 1.378(7) .
C85 C90 1.517(6) .
C86 C87 1.390(6) .
C87 C88 1.501(7) .
C101 F27 1.596(19) .
C101 F29 1.69(2) .
C101 F28 1.75(2) .
C101 C102 1.85(3) .
C102 F28 1.85(4) .
C103 F26 1.53(3) .
C103 F24 1.57(3) .
C103 C104 1.91(3) .
C105 F23 1.44(5) .
C105 F21 1.57(3) .
C105 O3 1.77(8) 2_665
C106 C107 1.68(3) .
C107 O5 1.28(4) .
C108 C109 1.06(6) .
C108 O4 1.71(7) .
O3 F21 1.26(11) 2_665
O3 C105 1.77(8) 2_665
F21 O3 1.26(11) 2_665
